data_7117070
loop_
_publ_author_name
'Akira Yoshimura'
'Khiem C. Nguyen'
'Scott C. Klasen'
'Akio Saito'
'Victor N. Nemykin'
'Viktor V. Zhdankin'

_publ_section_title
;
 Preparation, structure, and versatile reactivity of pseudocyclic
 benziodoxole triflate, new hypervalent iodine reagent
;
_journal_name_full Chem.Commun.
_journal_page_first 7835
_journal_paper_doi 10.1039/C5cc02009C
_journal_volume 51
_journal_year 2015
_chemical_absolute_configuration .
_chemical_formula_moiety 'C8 H6 F3 I1 O6 S1'
_chemical_formula_sum 'C8 H6 F3 I O6 S'
_chemical_formula_weight 414.10
_space_group_IT_number 2
_symmetry_cell_setting triclinic
_symmetry_space_group_name_Hall '-P 1'
_symmetry_space_group_name_H-M 'P -1'
_atom_sites_solution_hydrogens difmap
_atom_sites_solution_primary direct
_audit_update_record
;
2015-02-03 deposited with the CCDC.
2015-04-01 downloaded from the CCDC.
;
_cell_angle_alpha 98.200(7)
_cell_angle_beta 93.463(7)
_cell_angle_gamma 91.657(7)
_cell_formula_units_Z 2
_cell_length_a 5.4618(6)
_cell_length_b 9.7781(11)
_cell_length_c 11.8765(13)
_cell_measurement_reflns_used 4879
_cell_measurement_temperature 123
_cell_measurement_theta_max 27
_cell_measurement_theta_min 2
_cell_volume 626.19(12)
_computing_cell_refinement 'USER DEFINED CELL REFINEMENT'
_computing_data_collection 'USER DEFINED DATA COLLECTION'
_computing_data_reduction 'USER DEFINED DATA REDUCTION'
_computing_molecular_graphics 'CAMERON (Watkin et al., 1996)'
_computing_publication_material 'CRYSTALS (Betteridge et al., 2003)'
_computing_structure_refinement 'CRYSTALS (Betteridge et al., 2003)'
_computing_structure_solution 'SHELXS 86 (Sheldrick, 1986)'
_diffrn_ambient_temperature 123
_diffrn_measured_fraction_theta_full 0.997
_diffrn_measured_fraction_theta_max 0.997
_diffrn_measurement_device Serial
_diffrn_measurement_device_type Unknown
_diffrn_measurement_method \w
_diffrn_radiation_monochromator graphite
_diffrn_radiation_type 'Mo K\a'
_diffrn_radiation_wavelength 0.71075
_diffrn_reflns_av_R_equivalents 0.101
_diffrn_reflns_limit_h_max 6
_diffrn_reflns_limit_h_min -6
_diffrn_reflns_limit_k_max 11
_diffrn_reflns_limit_k_min -10
_diffrn_reflns_limit_l_max 13
_diffrn_reflns_limit_l_min -14
_diffrn_reflns_number 4879
_diffrn_reflns_theta_full 25.333
_diffrn_reflns_theta_max 25.333
_diffrn_reflns_theta_min 3.474
_diffrn_standards_decay_% 0.00
_diffrn_standards_interval_count .
_diffrn_standards_interval_time 2
_diffrn_standards_number 4879
_exptl_absorpt_coefficient_mu 2.781
_exptl_absorpt_correction_T_max 0.87
_exptl_absorpt_correction_T_min 0.58
_exptl_absorpt_correction_type multi-scan
_exptl_absorpt_process_details 'DENZO/SCALEPACK (Otwinowski & Minor, 1997)'
_exptl_crystal_colour colorless
_exptl_crystal_density_diffrn 2.196
_exptl_crystal_density_method 'not measured'
_exptl_crystal_description plate
_exptl_crystal_F_000 396
_exptl_crystal_size_max 0.120
_exptl_crystal_size_mid 0.080
_exptl_crystal_size_min 0.050
_refine_diff_density_max 3.77
_refine_diff_density_min -4.04
_refine_ls_extinction_method None
_refine_ls_goodness_of_fit_ref 0.9851
_refine_ls_hydrogen_treatment constr
_refine_ls_matrix_type full
_refine_ls_number_parameters 172
_refine_ls_number_reflns 2256
_refine_ls_number_restraints 0
_refine_ls_R_factor_all 0.1351
_refine_ls_R_factor_gt 0.0834
_refine_ls_shift/su_max 0.0001059
_refine_ls_shift/su_mean 0.0000048
_refine_ls_structure_factor_coef Fsqd
_refine_ls_weighting_details
;
 Method, part 1, Chebychev polynomial, (Watkin, 1994, Prince, 1982) 
 [weight] = 1.0/[A~0~*T~0~(x)+A~1~*T~1~(x) ... +A~n-1~]*T~n-1~(x)] 
 where A~i~ are the Chebychev coefficients listed below and x= Fcalc/Fmax 
 Method = Robust Weighting (Prince, 1982) 
 W = [weight] * [1-(deltaF/6*sigmaF)^2^]^2^ 
 A~i~ are: 
 126. 155. 47.9 
;
_refine_ls_weighting_scheme calc
_refine_ls_wR_factor_all 0.2099
_refine_ls_wR_factor_gt 0.1541
_refine_ls_wR_factor_ref 0.2099
_reflns_limit_h_max 6
_reflns_limit_h_min -6
_reflns_limit_k_max 11
_reflns_limit_k_min -11
_reflns_limit_l_max 14
_reflns_limit_l_min 0
_reflns_number_gt 1414
_reflns_number_total 2283
_reflns_threshold_expression I>2.0\s(I)
_oxford_diffrn_Wilson_B_factor 0.00
_oxford_diffrn_Wilson_scale 0.00
_oxford_refine_ls_r_factor_ref 0.1351
_oxford_refine_ls_scale 0.839(6)
_oxford_reflns_number_all 2256
_oxford_reflns_threshold_expression_ref I>-3.0\s(I)
_cod_data_source_file c5cc02009c3.cif
_cod_data_source_block 1a
_cod_original_sg_symbol_H-M 'P -1 '
_cod_original_formula_sum 'C8 H6 F3 I1 O6 S1'
_cod_database_code 7117070

loop_
_symmetry_equiv_pos_as_xyz
x,y,z
-x,-y,-z

loop_
_atom_site_label
_atom_site_type_symbol
_atom_site_fract_x
_atom_site_fract_y
_atom_site_fract_z
_atom_site_U_iso_or_equiv
_atom_site_occupancy
_atom_site_adp_type
_atom_site_refinement_flags_posn
_atom_site_refinement_flags_adp
_atom_site_refinement_flags_occupancy
_atom_site_disorder_assembly
_atom_site_disorder_group
_atom_site_attached_hydrogens
I1 I 0.4980(3) 0.23921(14) 0.47574(11) 0.0405 1.0000 Uani . . . . . .
O2 O 0.304(2) 0.0722(13) 0.3354(10) 0.0420 1.0000 Uani . . . . . .
C7 C 0.396(4) 0.068(2) 0.2432(14) 0.0424 1.0000 Uani . . . . . .
O3 O 0.318(2) -0.0078(14) 0.1481(10) 0.0396 1.0000 Uani . . . . . .
C6 C 0.610(3) 0.164(2) 0.2328(16) 0.0362 1.0000 Uani . . . . . .
C1 C 0.691(3) 0.2501(18) 0.3324(15) 0.0373 1.0000 Uani . . . . . .
C2 C 0.887(4) 0.345(2) 0.3335(17) 0.0445 1.0000 Uani . . . . . .
C3 C 1.008(3) 0.3441(19) 0.2306(15) 0.0368 1.0000 Uani . . . . . .
C4 C 0.935(4) 0.2550(19) 0.1337(17) 0.0430 1.0000 Uani . . . . . .
C5 C 0.731(4) 0.162(2) 0.1328(16) 0.0420 1.0000 Uani . . . . . .
O1 O 0.685(2) 0.3931(11) 0.5613(10) 0.0393 1.0000 Uani . . . . . .
S1 S 0.1768(9) 0.2387(5) 0.7700(4) 0.0384 1.0000 Uani . . . . . .
O4 O 0.348(3) 0.1711(14) 0.6911(12) 0.0520 1.0000 Uani . . . . . .
O6 O 0.086(3) 0.1518(13) 0.8462(11) 0.0440 1.0000 Uani . . . . . .
O5 O -0.009(3) 0.3178(16) 0.7209(13) 0.0613 1.0000 Uani . . . . . .
C8 C 0.364(3) 0.3658(19) 0.8644(15) 0.0350 1.0000 Uani . . . . . .
F3 F 0.543(2) 0.3080(12) 0.9183(10) 0.0568 1.0000 Uani . . . . . .
F1 F 0.463(2) 0.4607(12) 0.8094(10) 0.0501 1.0000 Uani . . . . . .
F2 F 0.230(2) 0.4339(12) 0.9448(10) 0.0570 1.0000 Uani . . . . . .
H21 H 0.9338 0.4092 0.3969 0.0532 1.0000 Uiso R . . . . .
H31 H 1.1484 0.3998 0.2291 0.0571 1.0000 Uiso R . . . . .
H41 H 1.0188 0.2571 0.0679 0.0521 1.0000 Uiso R . . . . .
H51 H 0.6790 0.1015 0.0676 0.0540 1.0000 Uiso R . . . . .
H11 H 0.6758 0.3884 0.6293 0.0564 1.0000 Uiso R . . . . .
H32 H 0.2041 -0.0583 0.1612 0.0552 1.0000 Uiso R . . . . .

loop_
_atom_site_aniso_label
_atom_site_aniso_U_11
_atom_site_aniso_U_22
_atom_site_aniso_U_33
_atom_site_aniso_U_23
_atom_site_aniso_U_13
_atom_site_aniso_U_12
I1 0.0479(8) 0.0437(7) 0.0316(6) 0.0102(5) 0.0046(5) 0.0026(5)
O2 0.056(9) 0.039(8) 0.036(7) 0.015(6) 0.016(6) 0.006(6)
C7 0.062(13) 0.050(12) 0.019(9) 0.011(8) 0.015(9) 0.016(10)
O3 0.046(8) 0.048(8) 0.026(6) 0.007(6) 0.008(5) -0.006(6)
C6 0.028(9) 0.043(11) 0.039(10) 0.009(8) 0.003(8) 0.008(8)
C1 0.045(11) 0.029(10) 0.039(10) 0.021(8) -0.016(9) -0.002(8)
C2 0.052(13) 0.042(11) 0.040(11) 0.008(9) -0.005(9) 0.011(9)
C3 0.040(11) 0.038(10) 0.038(10) 0.021(8) 0.007(8) -0.006(8)
C4 0.050(12) 0.033(10) 0.050(12) 0.009(9) 0.021(10) 0.003(9)
C5 0.052(12) 0.051(12) 0.030(10) 0.023(9) 0.010(9) 0.005(10)
O1 0.066(9) 0.021(6) 0.031(7) 0.009(5) 0.000(6) -0.006(6)
S1 0.044(3) 0.041(3) 0.032(2) 0.014(2) 0.002(2) -0.002(2)
O4 0.058(9) 0.047(9) 0.050(9) -0.001(7) 0.019(7) -0.001(7)
O6 0.063(9) 0.032(7) 0.038(7) 0.010(6) 0.002(6) -0.014(6)
O5 0.051(9) 0.062(10) 0.073(11) 0.026(8) -0.019(8) 0.002(8)
C8 0.043(11) 0.033(10) 0.029(9) 0.011(8) -0.008(8) -0.003(8)
F3 0.065(8) 0.047(7) 0.057(7) 0.012(6) -0.019(6) -0.002(6)
F1 0.057(7) 0.045(7) 0.052(7) 0.023(5) 0.005(6) -0.012(6)
F2 0.067(8) 0.052(7) 0.050(7) 0.000(6) 0.018(6) -0.011(6)

loop_
_atom_type_symbol
_atom_type_scat_dispersion_real
_atom_type_scat_dispersion_imag
_atom_type_scat_Cromer_Mann_a1
_atom_type_scat_Cromer_Mann_b1
_atom_type_scat_Cromer_Mann_a2
_atom_type_scat_Cromer_Mann_b2
_atom_type_scat_Cromer_Mann_a3
_atom_type_scat_Cromer_Mann_b3
_atom_type_scat_Cromer_Mann_a4
_atom_type_scat_Cromer_Mann_b4
_atom_type_scat_Cromer_Mann_c
_atom_type_scat_source
C 0.0033 0.0016 2.3100 20.8439 1.0200 10.2075 1.5886 0.5687 0.8650 51.6512 0.2156 'International Tables Vol C 4.2.6.8 and 6.1.1.4'
H 0.0000 0.0000 0.4930 10.5109 0.3229 26.1257 0.1402 3.1424 0.0408 57.7998 0.0030 'International Tables Vol C 4.2.6.8 and 6.1.1.4'
F 0.0171 0.0103 3.5392 10.2825 2.6412 4.2944 1.5170 0.2615 1.0243 26.1476 0.2776 'International Tables Vol C 4.2.6.8 and 6.1.1.4'
I -0.4742 1.8119 20.1472 4.3470 18.9949 0.3814 7.5138 27.7660 2.2735 66.8776 4.0712 'International Tables Vol C 4.2.6.8 and 6.1.1.4'
O 0.0106 0.0060 3.0485 13.2771 2.2868 5.7011 1.5463 0.3239 0.8670 32.9089 0.2508 'International Tables Vol C 4.2.6.8 and 6.1.1.4'
S 0.1246 0.1234 6.9053 1.4679 5.2034 22.2151 1.4379 0.2536 1.5863 56.1720 0.8669 'International Tables Vol C 4.2.6.8 and 6.1.1.4'

loop_
_geom_angle_atom_site_label_1
_geom_angle_site_symmetry_1
_geom_angle_atom_site_label_2
_geom_angle_site_symmetry_2
_geom_angle_atom_site_label_3
_geom_angle_site_symmetry_3
_geom_angle
_geom_angle_publ_flag
O2 . I1 . C1 . 75.3(6) yes
O2 . I1 . O1 . 166.8(5) yes
C1 . I1 . O1 . 92.2(6) yes
I1 . O2 . C7 . 112.6(13) yes
O2 . C7 . O3 . 127(2) yes
O2 . C7 . C6 . 119.0(18) yes
O3 . C7 . C6 . 114.2(15) yes
C7 . O3 . H32 . 108.2 no
C7 . C6 . C1 . 115.5(16) yes
C7 . C6 . C5 . 122.6(17) yes
C1 . C6 . C5 . 121.8(19) yes
C6 . C1 . I1 . 117.5(13) yes
C6 . C1 . C2 . 120.9(18) yes
I1 . C1 . C2 . 121.5(14) yes
C1 . C2 . C3 . 117.2(18) yes
C1 . C2 . H21 . 122.2 no
C3 . C2 . H21 . 120.5 no
C2 . C3 . C4 . 121.7(18) yes
C2 . C3 . H31 . 120.2 no
C4 . C3 . H31 . 117.9 no
C3 . C4 . C5 . 120.5(17) yes
C3 . C4 . H41 . 119.4 no
C5 . C4 . H41 . 120.1 no
C4 . C5 . C6 . 117.7(19) yes
C4 . C5 . H51 . 121.3 no
C6 . C5 . H51 . 121.0 no
I1 . O1 . H11 . 108.1 no
O4 . S1 . O6 . 113.8(9) yes
O4 . S1 . O5 . 116.1(9) yes
O6 . S1 . O5 . 113.7(9) yes
O4 . S1 . C8 . 104.7(9) yes
O6 . S1 . C8 . 102.4(8) yes
O5 . S1 . C8 . 104.1(9) yes
S1 . C8 . F3 . 111.3(13) yes
S1 . C8 . F1 . 112.1(12) yes
F3 . C8 . F1 . 108.2(15) yes
S1 . C8 . F2 . 111.2(13) yes
F3 . C8 . F2 . 107.0(14) yes
F1 . C8 . F2 . 106.8(15) yes

loop_
_geom_bond_atom_site_label_1
_geom_bond_site_symmetry_1
_geom_bond_atom_site_label_2
_geom_bond_site_symmetry_2
_geom_bond_distance
_geom_bond_publ_flag
I1 . O2 . 2.340(13) yes
I1 . C1 . 2.069(19) yes
I1 . O1 . 1.921(12) yes
O2 . C7 . 1.23(2) yes
C7 . O3 . 1.30(2) yes
C7 . C6 . 1.50(3) yes
O3 . H32 . 0.820 no
C6 . C1 . 1.39(2) yes
C6 . C5 . 1.39(2) yes
C1 . C2 . 1.40(3) yes
C2 . C3 . 1.42(3) yes
C2 . H21 . 0.927 no
C3 . C4 . 1.37(3) yes
C3 . H31 . 0.929 no
C4 . C5 . 1.42(3) yes
C4 . H41 . 0.933 no
C5 . H51 . 0.928 no
O1 . H11 . 0.820 no
S1 . O4 . 1.466(14) yes
S1 . O6 . 1.427(12) yes
S1 . O5 . 1.440(14) yes
S1 . C8 . 1.798(18) yes
C8 . F3 . 1.32(2) yes
C8 . F1 . 1.330(19) yes
C8 . F2 . 1.35(2) yes

loop_
_geom_hbond_atom_site_label_D
_geom_hbond_site_symmetry_D
_geom_hbond_atom_site_label_H
_geom_hbond_site_symmetry_H
_geom_hbond_atom_site_label_A
_geom_hbond_site_symmetry_A
_geom_hbond_angle_DHA
_geom_hbond_distance_DH
_geom_hbond_distance_HA
_geom_hbond_distance_DA
_geom_hbond_publ_flag
C5 . H51 . O3 2_655 153.3(5) 0.928 2.596 3.45(3) yes
O3 . H32 . O6 2_556 163.4(6) 0.820 1.797 2.59(3) yes

_cod_duplicate_entry 7117069
